data_1518726
loop_
_publ_author_name
'Qian, Jinlong'
'Yi, Wenbin'
'Huang, Xin'
'Miao, Yongbo'
'Zhang, Junkai'
'Cai, Chun'
'Zhang, Wei'

_publ_section_title
;
 One-pot synthesis of 3,5-disubstituted and polysubstituted phenols from
 acyclic precursors.
;
_journal_issue 5
_journal_name_full 'Organic letters'
_journal_page_first 1090
_journal_page_last 1093
_journal_paper_doi 10.1021/ol503615n
_journal_volume 17
_journal_year 2015
_chemical_formula_sum 'C22 H16 F4 O3'
_chemical_formula_weight 404.35
_chemical_name_systematic
; 
 ? 
;
_space_group_IT_number 2
_symmetry_cell_setting triclinic
_symmetry_space_group_name_Hall '-P 1'
_symmetry_space_group_name_H-M 'P -1'
_atom_sites_solution_hydrogens geom
_atom_sites_solution_primary direct
_atom_sites_solution_secondary difmap
_audit_creation_method SHELXL-97
_cell_angle_alpha 97.960(6)
_cell_angle_beta 98.584(6)
_cell_angle_gamma 103.944(6)
_cell_formula_units_Z 2
_cell_length_a 7.668(3)
_cell_length_b 11.450(4)
_cell_length_c 11.497(4)
_cell_measurement_reflns_used 2835
_cell_measurement_temperature 296(2)
_cell_measurement_theta_max 27.43
_cell_measurement_theta_min 2.36
_cell_volume 952.6(6)
_computing_cell_refinement 'Bruker SAINT'
_computing_data_collection 'Bruker APEX2'
_computing_data_reduction 'Bruker SAINT'
_computing_molecular_graphics 'Bruker SHELXTL'
_computing_publication_material 'Bruker SHELXTL'
_computing_structure_refinement 'SHELXL-97 (Sheldrick, 2008)'
_computing_structure_solution 'SHELXS-97 (Sheldrick, 2008)'
_diffrn_ambient_temperature 296(2)
_diffrn_measured_fraction_theta_full 0.993
_diffrn_measured_fraction_theta_max 0.993
_diffrn_measurement_device_type 'Bruker APEX-II CCD'
_diffrn_measurement_method '\f and \w scans'
_diffrn_radiation_monochromator graphite
_diffrn_radiation_source 'fine-focus sealed tube'
_diffrn_radiation_type MoK\a
_diffrn_radiation_wavelength 0.71073
_diffrn_reflns_av_R_equivalents 0.0123
_diffrn_reflns_av_sigmaI/netI 0.0169
_diffrn_reflns_limit_h_max 8
_diffrn_reflns_limit_h_min -9
_diffrn_reflns_limit_k_max 13
_diffrn_reflns_limit_k_min -13
_diffrn_reflns_limit_l_max 13
_diffrn_reflns_limit_l_min -10
_diffrn_reflns_number 5278
_diffrn_reflns_theta_full 25.01
_diffrn_reflns_theta_max 25.01
_diffrn_reflns_theta_min 1.82
_exptl_absorpt_coefficient_mu 0.119
_exptl_absorpt_correction_T_max 0.9755
_exptl_absorpt_correction_T_min 0.9709
_exptl_absorpt_correction_type multi-scan
_exptl_absorpt_process_details sadabs
_exptl_crystal_colour colourless
_exptl_crystal_density_diffrn 1.410
_exptl_crystal_density_method 'not measured'
_exptl_crystal_description cuboid
_exptl_crystal_F_000 416
_exptl_crystal_size_max 0.25
_exptl_crystal_size_mid 0.22
_exptl_crystal_size_min 0.21
_refine_diff_density_max 0.170
_refine_diff_density_min -0.199
_refine_diff_density_rms 0.029
_refine_ls_extinction_method none
_refine_ls_goodness_of_fit_ref 1.022
_refine_ls_hydrogen_treatment constr
_refine_ls_matrix_type full
_refine_ls_number_parameters 291
_refine_ls_number_reflns 3334
_refine_ls_number_restraints 36
_refine_ls_restrained_S_all 1.137
_refine_ls_R_factor_all 0.0502
_refine_ls_R_factor_gt 0.0400
_refine_ls_shift/su_max 0.000
_refine_ls_shift/su_mean 0.000
_refine_ls_structure_factor_coef Fsqd
_refine_ls_weighting_details 'calc w=1/[\s^2^(Fo^2^)+(0.0516P)^2^+0.2150P] where P=(Fo^2^+2Fc^2^)/3'
_refine_ls_weighting_scheme calc
_refine_ls_wR_factor_gt 0.1015
_refine_ls_wR_factor_ref 0.1122
_reflns_number_gt 2705
_reflns_number_total 3334
_reflns_threshold_expression >2sigma(I)
_cod_data_source_file ol503615n_si_003.cif
_cod_data_source_block 20140314aa_0m
_cod_depositor_comments
;
The following automatic conversions were performed:

'_symmetry_cell_setting' value 'Triclinic' changed to 'triclinic'
according to
/usr/data/users/saulius/crontab/automatic-downloads/rss-feeds/ACS/lib/dictionaries/cif_core.dic
dictionary named 'cif_core.dic' version 2.4.2 from 2011-04-26.

Automatic conversion script
Id: cif_fix_values 3008 2015-01-20 13:52:24Z robertas 

 Adding full bibliography for 1518725--1518726.cif.
;
_cod_original_sg_symbol_H-M 'P-1   '
_cod_database_code 1518726

loop_
_symmetry_equiv_pos_as_xyz
'x, y, z'
'-x, -y, -z'

loop_
_atom_site_label
_atom_site_type_symbol
_atom_site_fract_x
_atom_site_fract_y
_atom_site_fract_z
_atom_site_U_iso_or_equiv
_atom_site_adp_type
_atom_site_occupancy
_atom_site_symmetry_multiplicity
_atom_site_calc_flag
_atom_site_refinement_flags
_atom_site_disorder_assembly
_atom_site_disorder_group
C1 C 0.4676(3) 0.42499(17) 0.32260(18) 0.0646(5) Uani 1 1 d . . .
H1 H 0.5499 0.4643 0.2795 0.078 Uiso 1 1 calc R . .
C2 C 0.5182(3) 0.3475(2) 0.3950(2) 0.0779(6) Uani 1 1 d . . .
H2 H 0.6342 0.3348 0.4003 0.094 Uiso 1 1 calc R . .
C3 C 0.3980(4) 0.2894(2) 0.4591(2) 0.0818(7) Uani 1 1 d . . .
H3 H 0.4321 0.2365 0.5071 0.098 Uiso 1 1 calc R . .
C4 C 0.2276(3) 0.30914(18) 0.45251(18) 0.0738(6) Uani 1 1 d . . .
H4 H 0.1471 0.2704 0.4970 0.089 Uiso 1 1 calc R . .
C5 C 0.1748(3) 0.38611(17) 0.38017(17) 0.0627(5) Uani 1 1 d . . .
H5 H 0.0588 0.3987 0.3760 0.075 Uiso 1 1 calc R . .
C6 C 0.2942(2) 0.44496(15) 0.31342(16) 0.0542(4) Uani 1 1 d . . .
C7 C 0.2401(2) 0.52381(15) 0.22979(15) 0.0516(4) Uani 1 1 d . . .
C8 C 0.2965(2) 0.52229(15) 0.12034(16) 0.0538(4) Uani 1 1 d . . .
H8 H 0.3682 0.4706 0.0997 0.065 Uiso 1 1 calc R . .
C9 C 0.2495(2) 0.59495(16) 0.04112(15) 0.0536(4) Uani 1 1 d . . .
C10 C 0.1367(2) 0.67173(15) 0.06756(15) 0.0514(4) Uani 1 1 d . . .
C11 C 0.0797(2) 0.67692(15) 0.17954(15) 0.0506(4) Uani 1 1 d . . .
C12 C 0.1338(2) 0.60382(16) 0.25553(15) 0.0540(4) Uani 1 1 d . . .
C13 C 0.0801(3) 0.73936(17) -0.02565(17) 0.0591(5) Uani 1 1 d . . .
C14 C -0.1254(3) 0.8494(2) -0.09950(18) 0.0761(6) Uani 1 1 d . . .
H14A H -0.1559 0.7965 -0.1773 0.091 Uiso 1 1 calc R . .
H14B H -0.0343 0.9235 -0.1028 0.091 Uiso 1 1 calc R . .
C15 C -0.2916(4) 0.8795(3) -0.0663(3) 0.1067(9) Uani 1 1 d . . .
H15A H -0.3814 0.8053 -0.0646 0.160 Uiso 1 1 calc R . .
H15B H -0.3409 0.9218 -0.1240 0.160 Uiso 1 1 calc R . .
H15C H -0.2599 0.9307 0.0114 0.160 Uiso 1 1 calc R . .
C16 C -0.0266(2) 0.76203(15) 0.22296(14) 0.0493(4) Uani 1 1 d . . .
C17 C 0.0642(2) 0.87995(17) 0.27948(18) 0.0615(5) Uani 1 1 d . . .
H17 H 0.1912 0.9052 0.2913 0.074 Uiso 1 1 calc R . .
C18 C -0.0303(2) 0.96112(17) 0.31885(18) 0.0626(5) Uani 1 1 d . . .
H18 H 0.0329 1.0405 0.3567 0.075 Uiso 1 1 calc R . .
C19 C -0.2183(2) 0.92453(16) 0.30208(15) 0.0525(4) Uani 1 1 d . A .
C20 C -0.3105(2) 0.80600(18) 0.24804(17) 0.0615(5) Uani 1 1 d . . .
H20 H -0.4373 0.7805 0.2378 0.074 Uiso 1 1 calc R . .
C21 C -0.2154(2) 0.72516(17) 0.20917(17) 0.0600(5) Uani 1 1 d . . .
H21 H -0.2784 0.6452 0.1734 0.072 Uiso 1 1 calc R . .
C22 C -0.3203(3) 1.0139(2) 0.3411(2) 0.0700(5) Uani 1 1 d . . .
F1 F 0.08270(18) 0.61337(11) 0.36388(10) 0.0771(4) Uani 1 1 d . . .
F2 F -0.3379(14) 1.0852(8) 0.2632(6) 0.142(2) Uani 0.50 1 d PU A 1
F3 F -0.4849(5) 0.9628(5) 0.3536(9) 0.1247(19) Uani 0.50 1 d PU A 1
F4 F -0.2468(8) 1.0856(7) 0.4436(5) 0.1194(17) Uani 0.50 1 d PU A 1
F4' F -0.2230(6) 1.1263(3) 0.3651(9) 0.1248(17) Uani 0.50 1 d PU A 2
F2' F -0.4623(10) 1.0089(7) 0.2641(7) 0.139(2) Uani 0.50 1 d PU A 2
F3' F -0.3835(15) 0.9916(7) 0.4362(7) 0.149(2) Uani 0.50 1 d PU A 2
O1 O 0.3144(2) 0.58668(13) -0.06226(12) 0.0712(4) Uani 1 1 d . . .
H1A H 0.2802 0.6335 -0.1026 0.107 Uiso 1 1 calc R . .
O2 O 0.1481(2) 0.74641(16) -0.11428(13) 0.0885(5) Uani 1 1 d . . .
O3 O -0.05564(19) 0.78764(12) -0.00793(11) 0.0670(4) Uani 1 1 d . . .

loop_
_atom_site_aniso_label
_atom_site_aniso_U_11
_atom_site_aniso_U_22
_atom_site_aniso_U_33
_atom_site_aniso_U_23
_atom_site_aniso_U_13
_atom_site_aniso_U_12
C1 0.0658(12) 0.0593(11) 0.0718(12) 0.0096(9) 0.0147(9) 0.0227(9)
C2 0.0833(15) 0.0754(14) 0.0823(15) 0.0128(12) 0.0082(12) 0.0404(12)
C3 0.1135(19) 0.0663(13) 0.0715(14) 0.0173(11) 0.0094(13) 0.0371(13)
C4 0.0968(16) 0.0594(11) 0.0638(12) 0.0127(10) 0.0183(11) 0.0154(11)
C5 0.0690(12) 0.0588(11) 0.0599(11) 0.0087(9) 0.0141(9) 0.0162(9)
C6 0.0610(10) 0.0457(9) 0.0545(10) 0.0023(7) 0.0110(8) 0.0157(8)
C7 0.0500(9) 0.0480(9) 0.0557(10) 0.0054(7) 0.0115(7) 0.0125(7)
C8 0.0506(9) 0.0491(9) 0.0610(10) 0.0023(8) 0.0160(8) 0.0132(7)
C9 0.0520(9) 0.0540(10) 0.0521(10) 0.0030(8) 0.0170(8) 0.0086(8)
C10 0.0504(9) 0.0497(9) 0.0511(9) 0.0069(7) 0.0114(7) 0.0080(7)
C11 0.0491(9) 0.0501(9) 0.0521(9) 0.0058(7) 0.0119(7) 0.0128(7)
C12 0.0577(10) 0.0594(10) 0.0497(9) 0.0092(8) 0.0189(8) 0.0198(8)
C13 0.0642(11) 0.0555(10) 0.0547(11) 0.0093(8) 0.0125(9) 0.0101(9)
C14 0.1018(17) 0.0661(12) 0.0564(11) 0.0141(9) -0.0042(11) 0.0248(12)
C15 0.0970(19) 0.116(2) 0.110(2) 0.0396(17) -0.0097(15) 0.0422(16)
C16 0.0496(9) 0.0538(9) 0.0474(9) 0.0118(7) 0.0111(7) 0.0165(7)
C17 0.0420(9) 0.0632(11) 0.0742(12) 0.0002(9) 0.0078(8) 0.0131(8)
C18 0.0527(10) 0.0549(10) 0.0750(12) -0.0016(9) 0.0081(9) 0.0145(8)
C19 0.0520(9) 0.0597(10) 0.0518(10) 0.0163(8) 0.0112(7) 0.0221(8)
C20 0.0423(9) 0.0696(12) 0.0731(12) 0.0150(10) 0.0126(8) 0.0135(8)
C21 0.0529(10) 0.0541(10) 0.0692(12) 0.0072(9) 0.0134(8) 0.0084(8)
C22 0.0649(13) 0.0786(14) 0.0791(15) 0.0219(12) 0.0198(11) 0.0352(11)
F1 0.1042(9) 0.0921(8) 0.0611(7) 0.0255(6) 0.0367(6) 0.0564(7)
F2 0.204(5) 0.157(4) 0.143(4) 0.085(4) 0.079(4) 0.136(4)
F3 0.0576(19) 0.123(3) 0.189(5) -0.018(4) 0.042(3) 0.0311(19)
F4 0.105(3) 0.145(4) 0.097(3) -0.048(3) -0.010(2) 0.070(3)
F4' 0.096(3) 0.0645(19) 0.222(6) 0.003(3) 0.051(4) 0.0382(17)
F2' 0.106(3) 0.165(5) 0.156(4) 0.006(3) -0.026(3) 0.098(3)
F3' 0.221(6) 0.150(5) 0.146(4) 0.057(4) 0.123(4) 0.114(5)
O1 0.0822(9) 0.0796(10) 0.0609(8) 0.0126(7) 0.0338(7) 0.0265(7)
O2 0.1044(12) 0.1120(13) 0.0681(9) 0.0390(9) 0.0367(9) 0.0397(10)
O3 0.0808(9) 0.0693(8) 0.0565(8) 0.0181(6) 0.0100(6) 0.0287(7)

loop_
_atom_type_symbol
_atom_type_description
_atom_type_scat_dispersion_real
_atom_type_scat_dispersion_imag
_atom_type_scat_source
C C 0.0033 0.0016 'International Tables Vol C Tables 4.2.6.8 and 6.1.1.4'
H H 0.0000 0.0000 'International Tables Vol C Tables 4.2.6.8 and 6.1.1.4'
O O 0.0106 0.0060 'International Tables Vol C Tables 4.2.6.8 and 6.1.1.4'
F F 0.0171 0.0103 'International Tables Vol C Tables 4.2.6.8 and 6.1.1.4'

loop_
_geom_angle_atom_site_label_1
_geom_angle_atom_site_label_2
_geom_angle_atom_site_label_3
_geom_angle
C2 C1 C6 120.7(2)
C2 C1 H1 119.7
C6 C1 H1 119.7
C3 C2 C1 120.2(2)
C3 C2 H2 119.9
C1 C2 H2 119.9
C2 C3 C4 120.1(2)
C2 C3 H3 120.0
C4 C3 H3 120.0
C3 C4 C5 120.4(2)
C3 C4 H4 119.8
C5 C4 H4 119.8
C4 C5 C6 120.4(2)
C4 C5 H5 119.8
C6 C5 H5 119.8
C5 C6 C1 118.34(17)
C5 C6 C7 122.21(16)
C1 C6 C7 119.41(16)
C8 C7 C12 116.05(16)
C8 C7 C6 120.78(16)
C12 C7 C6 123.17(16)
C9 C8 C7 122.16(16)
C9 C8 H8 118.9
C7 C8 H8 118.9
O1 C9 C8 116.84(16)
O1 C9 C10 122.56(16)
C8 C9 C10 120.59(16)
C9 C10 C11 118.51(16)
C9 C10 C13 117.51(16)
C11 C10 C13 123.95(16)
C12 C11 C10 118.05(16)
C12 C11 C16 117.93(15)
C10 C11 C16 123.92(15)
F1 C12 C11 116.99(15)
F1 C12 C7 118.42(15)
C11 C12 C7 124.57(16)
O2 C13 O3 122.13(18)
O2 C13 C10 122.96(19)
O3 C13 C10 114.85(16)
O3 C14 C15 106.87(18)
O3 C14 H14A 110.3
C15 C14 H14A 110.3
O3 C14 H14B 110.3
C15 C14 H14B 110.3
H14A C14 H14B 108.6
C14 C15 H15A 109.5
C14 C15 H15B 109.5
H15A C15 H15B 109.5
C14 C15 H15C 109.5
H15A C15 H15C 109.5
H15B C15 H15C 109.5
C17 C16 C21 118.63(16)
C17 C16 C11 119.72(15)
C21 C16 C11 121.64(16)
C18 C17 C16 121.04(16)
C18 C17 H17 119.5
C16 C17 H17 119.5
C19 C18 C17 119.89(17)
C19 C18 H18 120.1
C17 C18 H18 120.1
C18 C19 C20 119.61(17)
C18 C19 C22 119.67(17)
C20 C19 C22 120.71(17)
C21 C20 C19 120.26(16)
C21 C20 H20 119.9
C19 C20 H20 119.9
C20 C21 C16 120.52(17)
C20 C21 H21 119.7
C16 C21 H21 119.7
F2' C22 F4' 106.9(4)
F2' C22 F4 131.6(3)
F4' C22 F4 49.8(3)
F2' C22 F3' 104.3(5)
F4' C22 F3' 106.7(4)
F4 C22 F3' 59.7(4)
F2' C22 F2 51.8(3)
F4' C22 F2 60.5(4)
F4 C22 F2 106.3(4)
F3' C22 F2 136.9(3)
F2' C22 F3 57.4(3)
F4' C22 F3 132.4(3)
F4 C22 F3 103.9(4)
F3' C22 F3 49.7(4)
F2 C22 F3 105.8(4)
F2' C22 C19 113.2(3)
F4' C22 C19 113.9(2)
F4 C22 C19 115.2(2)
F3' C22 C19 111.3(3)
F2 C22 C19 111.3(3)
F3 C22 C19 113.5(3)
C9 O1 H1A 109.5
C13 O3 C14 117.83(16)

loop_
_geom_bond_atom_site_label_1
_geom_bond_atom_site_label_2
_geom_bond_distance
C1 C2 1.380(3)
C1 C6 1.393(3)
C1 H1 0.9300
C2 C3 1.371(3)
C2 H2 0.9300
C3 C4 1.372(3)
C3 H3 0.9300
C4 C5 1.381(3)
C4 H4 0.9300
C5 C6 1.392(3)
C5 H5 0.9300
C6 C7 1.488(2)
C7 C8 1.389(2)
C7 C12 1.396(2)
C8 C9 1.381(3)
C8 H8 0.9300
C9 O1 1.355(2)
C9 C10 1.409(2)
C10 C11 1.418(2)
C10 C13 1.480(3)
C11 C12 1.378(2)
C11 C16 1.494(2)
C12 F1 1.359(2)
C13 O2 1.215(2)
C13 O3 1.319(2)
C14 O3 1.454(2)
C14 C15 1.486(4)
C14 H14A 0.9700
C14 H14B 0.9700
C15 H15A 0.9600
C15 H15B 0.9600
C15 H15C 0.9600
C16 C17 1.378(2)
C16 C21 1.385(2)
C17 C18 1.378(3)
C17 H17 0.9300
C18 C19 1.377(2)
C18 H18 0.9300
C19 C20 1.379(3)
C19 C22 1.491(3)
C20 C21 1.377(3)
C20 H20 0.9300
C21 H21 0.9300
C22 F2' 1.281(4)
C22 F4' 1.291(4)
C22 F4 1.301(4)
C22 F3' 1.293(4)
C22 F2 1.306(4)
C22 F3 1.295(4)
O1 H1A 0.8200

loop_
_geom_torsion_atom_site_label_1
_geom_torsion_atom_site_label_2
_geom_torsion_atom_site_label_3
_geom_torsion_atom_site_label_4
_geom_torsion
C6 C1 C2 C3 -0.1(3)
C1 C2 C3 C4 -0.7(3)
C2 C3 C4 C5 0.9(3)
C3 C4 C5 C6 -0.2(3)
C4 C5 C6 C1 -0.6(3)
C4 C5 C6 C7 176.94(17)
C2 C1 C6 C5 0.8(3)
C2 C1 C6 C7 -176.82(17)
C5 C6 C7 C8 -141.03(18)
C1 C6 C7 C8 36.5(2)
C5 C6 C7 C12 39.8(3)
C1 C6 C7 C12 -142.66(18)
C12 C7 C8 C9 -0.4(2)
C6 C7 C8 C9 -179.57(15)
C7 C8 C9 O1 179.21(15)
C7 C8 C9 C10 -1.9(3)
O1 C9 C10 C11 -178.23(15)
C8 C9 C10 C11 2.9(2)
O1 C9 C10 C13 3.7(2)
C8 C9 C10 C13 -175.21(15)
C9 C10 C11 C12 -1.7(2)
C13 C10 C11 C12 176.26(15)
C9 C10 C11 C16 174.67(15)
C13 C10 C11 C16 -7.4(3)
C10 C11 C12 F1 177.86(15)
C16 C11 C12 F1 1.3(2)
C10 C11 C12 C7 -0.5(3)
C16 C11 C12 C7 -177.15(16)
C8 C7 C12 F1 -176.78(15)
C6 C7 C12 F1 2.4(3)
C8 C7 C12 C11 1.6(3)
C6 C7 C12 C11 -179.22(16)
C9 C10 C13 O2 -11.7(3)
C11 C10 C13 O2 170.31(18)
C9 C10 C13 O3 165.64(15)
C11 C10 C13 O3 -12.4(2)
C12 C11 C16 C17 91.8(2)
C10 C11 C16 C17 -84.6(2)
C12 C11 C16 C21 -87.4(2)
C10 C11 C16 C21 96.2(2)
C21 C16 C17 C18 -1.7(3)
C11 C16 C17 C18 178.99(17)
C16 C17 C18 C19 0.2(3)
C17 C18 C19 C20 1.3(3)
C17 C18 C19 C22 -177.92(19)
C18 C19 C20 C21 -1.1(3)
C22 C19 C20 C21 178.09(18)
C19 C20 C21 C16 -0.5(3)
C17 C16 C21 C20 1.9(3)
C11 C16 C21 C20 -178.83(17)
C18 C19 C22 F2' 136.2(6)
C20 C19 C22 F2' -43.0(7)
C18 C19 C22 F4' 13.9(6)
C20 C19 C22 F4' -165.3(6)
C18 C19 C22 F4 -41.2(6)
C20 C19 C22 F4 139.6(5)
C18 C19 C22 F3' -106.7(7)
C20 C19 C22 F3' 74.1(7)
C18 C19 C22 F2 79.9(6)
C20 C19 C22 F2 -99.3(6)
C18 C19 C22 F3 -160.8(5)
C20 C19 C22 F3 20.0(6)
O2 C13 O3 C14 0.8(3)
C10 C13 O3 C14 -176.54(15)
C15 C14 O3 C13 172.31(19)
